data_1532699
loop_
_publ_author_name
'Wawrzynska, E.'
'Szytula, A.'
'Penc, B.'
'Stuesser, N.'
'Tomkowicz, Z.'

_publ_section_title
;
 Magnetic structure of Tb3 Cu4 Si4
;
_journal_name_full 'Solid State Communications'
_journal_page_first 527
_journal_page_last 530
_journal_volume 126
_journal_year 2003
_chemical_formula_sum 'Cu4 Si4 Tb3'
_chemical_name_systematic 'Tb3 Cu4 Si4'
_space_group_IT_number 71
_symmetry_space_group_name_Hall '-I 2 2'
_symmetry_space_group_name_H-M 'I m m m'
_cell_angle_alpha 90
_cell_angle_beta 90
_cell_angle_gamma 90
_cell_formula_units_Z 2
_cell_length_a 13.68
_cell_length_b 6.524
_cell_length_c 4.121
_cell_volume 367.792
_citation_journal_id_ASTM SSCOA4
_cod_data_source_file Wawrzynska_SSCOA4_2003_892.cif
_cod_data_source_block Cu4Si4Tb3
_cod_original_cell_volume 367.7923
_cod_database_code 1532699

loop_
_symmetry_equiv_pos_as_xyz
x,y,z
-x,-y,z
x,-y,-z
-x,y,-z
-x,-y,-z
x,y,-z
-x,y,z
x,-y,z
x+1/2,y+1/2,z+1/2
-x+1/2,-y+1/2,z+1/2
x+1/2,-y+1/2,-z+1/2
-x+1/2,y+1/2,-z+1/2
-x+1/2,-y+1/2,-z+1/2
x+1/2,y+1/2,-z+1/2
-x+1/2,y+1/2,z+1/2
x+1/2,-y+1/2,z+1/2

loop_
_atom_site_label
_atom_site_type_symbol
_atom_site_fract_x
_atom_site_fract_y
_atom_site_fract_z
_atom_site_occupancy
_atom_site_U_iso_or_equiv
Si1 Si 0.215 0.5 0 1 0.0
Cu1 Cu 0.331 0.184 0 1 0.0
Si2 Si 0 0.162 0.5 1 0.0
Tb2 Tb 0.123 0 0 1 0.0
Tb1 Tb 0.5 0 0.5 1 0.0
